data_1523993
loop_
_publ_author_name
'Asano, H.'
'Onuki, Y.'
'Umino, M.'
'Shimizu, Y.'
'Hataoka, Y.'
'Komatsubara, T.'
'Izumi, F.'

_publ_section_title
;
 The crystal structure of La Cu6
;
_journal_name_full 'Journal of the Physical Society of Japan'
_journal_page_first 3358
_journal_page_last 3361
_journal_volume 54
_journal_year 1985
_chemical_formula_sum 'Cu6 La'
_space_group_IT_number 14
_symmetry_space_group_name_Hall '-P 2ybc'
_symmetry_space_group_name_H-M 'P 1 21/c 1'
_cell_angle_alpha 90
_cell_angle_beta 91.49
_cell_angle_gamma 90
_cell_formula_units_Z 4
_cell_length_a 5.143
_cell_length_b 10.204
_cell_length_c 8.144
_cell_volume 427.246
_citation_journal_id_ASTM JUPSAU
_cod_data_source_file Asano_JUPSAU_1985_1548.cif
_cod_data_source_block Cu6La1
_cod_original_cell_volume 427.2459
_cod_original_formula_sum 'Cu6 La1'
_cod_database_code 1523993

loop_
_symmetry_equiv_pos_as_xyz
x,y,z
-x,y+1/2,-z+1/2
-x,-y,-z
x,-y-1/2,z-1/2

loop_
_atom_site_label
_atom_site_type_symbol
_atom_site_fract_x
_atom_site_fract_y
_atom_site_fract_z
_atom_site_occupancy
_atom_site_U_iso_or_equiv
Cu5 Cu 0.226 0.594 0.54 1 0.0
Cu3 Cu 0.246 0.144 0.148 1 0.0
La1 La 0.262 0.434 0.248 1 0.0
Cu6 Cu 0.246 0.517 0.894 1 0.0
Cu4 Cu 0.273 0.748 0.81 1 0.0
Cu2 Cu 0.491 0.198 0.434 1 0.0
Cu1 Cu 0.016 0.192 0.44 1 0.0
